data_4501105
loop_
_publ_author_name
'Liu, Yu'
'Pan, Mei'
'Li, Kang'
'Yan, Cheng'
'Shen, Yong'
'Zhao, Cun-Yuan'
'Wang, Wei'
'Su, Cheng-Yong'

_publ_section_title
;
 Metal-Directed Assembly of Hexameric Ring, Dimeric Ring and 1D Chain from
 a Branched Tripodal Ligand
;
_journal_issue 11
_journal_name_full 'Crystal Growth &amp; Design'
_journal_page_first 4876
_journal_paper_doi 10.1021/cg200701j
_journal_volume 11
_journal_year 2011
_chemical_formula_sum 'C54 H60 Cl2 N14 Ni2 O18'
_chemical_formula_weight 1381.48
_chemical_name_systematic
; 
 ? 
;
_space_group_IT_number 14
_symmetry_cell_setting monoclinic
_symmetry_space_group_name_Hall '-P 2yn'
_symmetry_space_group_name_H-M 'P 1 21/n 1'
_atom_sites_solution_hydrogens geom
_atom_sites_solution_primary direct
_atom_sites_solution_secondary difmap
_audit_creation_method SHELXL-97
_cell_angle_alpha 90.00
_cell_angle_beta 93.68
_cell_angle_gamma 90.00
_cell_formula_units_Z 2
_cell_length_a 12.976(3)
_cell_length_b 18.312(4)
_cell_length_c 12.976(4)
_cell_measurement_reflns_used 4163
_cell_measurement_temperature 173(2)
_cell_measurement_theta_max 26.132
_cell_measurement_theta_min 2.152
_cell_volume 3077.0(14)
_computing_cell_refinement 'Bruker SMART'
_computing_data_collection 'Bruker SMART APEX II'
_computing_data_reduction 'Bruker SAINT'
_computing_structure_refinement 'SHELXL-97 (Sheldrick, 1997)'
_computing_structure_solution 'SHELXS-97 (Sheldrick, 1990)'
_diffrn_ambient_temperature 173(2)
_diffrn_measured_fraction_theta_full 0.969
_diffrn_measured_fraction_theta_max 0.969
_diffrn_measurement_device_type 'Bruker SMART APEX II'
_diffrn_measurement_method 'phi and omega scans'
_diffrn_radiation_monochromator graphite
_diffrn_radiation_source 'fine-focus sealed tube'
_diffrn_radiation_type MoK\a
_diffrn_radiation_wavelength 0.71073
_diffrn_reflns_av_R_equivalents 0.0495
_diffrn_reflns_av_sigmaI/netI 0.0740
_diffrn_reflns_limit_h_max 8
_diffrn_reflns_limit_h_min -16
_diffrn_reflns_limit_k_max 16
_diffrn_reflns_limit_k_min -23
_diffrn_reflns_limit_l_max 16
_diffrn_reflns_limit_l_min -16
_diffrn_reflns_number 13933
_diffrn_reflns_theta_full 26.99
_diffrn_reflns_theta_max 26.99
_diffrn_reflns_theta_min 2.15
_exptl_absorpt_coefficient_mu 0.781
_exptl_absorpt_correction_T_max 0.7995
_exptl_absorpt_correction_T_min 0.6962
_exptl_absorpt_correction_type multi-scan
_exptl_absorpt_process_details SADABS
_exptl_crystal_colour blue
_exptl_crystal_density_diffrn 1.491
_exptl_crystal_density_method 'not measured'
_exptl_crystal_description block
_exptl_crystal_F_000 1432
_exptl_crystal_size_max 0.50
_exptl_crystal_size_mid 0.40
_exptl_crystal_size_min 0.30
_refine_diff_density_max 0.880
_refine_diff_density_min -0.743
_refine_diff_density_rms 0.119
_refine_ls_extinction_method none
_refine_ls_goodness_of_fit_ref 1.036
_refine_ls_hydrogen_treatment mixed
_refine_ls_matrix_type full
_refine_ls_number_parameters 425
_refine_ls_number_reflns 6514
_refine_ls_number_restraints 3
_refine_ls_restrained_S_all 1.037
_refine_ls_R_factor_all 0.1205
_refine_ls_R_factor_gt 0.0687
_refine_ls_shift/su_max 0.007
_refine_ls_shift/su_mean 0.000
_refine_ls_structure_factor_coef Fsqd
_refine_ls_weighting_details 'calc w=1/[\s^2^(Fo^2^)+(0.1150P)^2^+2.7438P] where P=(Fo^2^+2Fc^2^)/3'
_refine_ls_weighting_scheme calc
_refine_ls_wR_factor_gt 0.1726
_refine_ls_wR_factor_ref 0.2158
_reflns_number_gt 3869
_reflns_number_total 6514
_reflns_threshold_expression >2sigma(I)
_cod_data_source_file cg200701j_si_002.cif
_cod_data_source_block Ni-ClO4
_cod_depositor_comments
;
The following automatic conversions were performed:

'_symmetry_cell_setting' value 'Monoclinic' changed to 'monoclinic'
according to /home/saulius/struct/CIF-dictionaries/cif_core.dic
dictionary named 'cif_core.dic' version 2.4.1 from 2010-06-29.

Automatic conversion script
Id: cif_fix_values 1715 2011-07-08 13:25:40Z adriana 
;
_cod_original_cell_volume 3076.8(13)
_cod_original_sg_symbol_H-M 'P2(1)/n  '
_cod_database_code 4501105

loop_
_symmetry_equiv_pos_as_xyz
'x, y, z'
'-x+1/2, y+1/2, -z+1/2'
'-x, -y, -z'
'x-1/2, -y-1/2, z-1/2'

loop_
_atom_site_label
_atom_site_type_symbol
_atom_site_fract_x
_atom_site_fract_y
_atom_site_fract_z
_atom_site_U_iso_or_equiv
_atom_site_adp_type
_atom_site_occupancy
_atom_site_symmetry_multiplicity
_atom_site_calc_flag
_atom_site_refinement_flags
_atom_site_disorder_assembly
_atom_site_disorder_group
Ni1 Ni 1.34950(3) 1.61969(2) 0.36483(3) 0.03137(11) Uani 1 1 d . . .
Cl1 Cl 1.92839(10) 1.16993(5) 0.53813(8) 0.0651(3) Uani 1 1 d . . .
N1 N 1.4675(2) 1.56854(14) 0.2769(2) 0.0364(7) Uani 1 1 d . . .
N2 N 1.2612(2) 1.60552(14) 0.23039(19) 0.0352(7) Uani 1 1 d . . .
N3 N 1.2557(3) 1.57284(18) 0.0666(2) 0.0534(9) Uani 1 1 d . . .
H3A H 1.2764 1.5566 0.0075 0.064 Uiso 1 1 calc R . .
N4 N 1.4230(2) 1.71107(14) 0.3086(2) 0.0389(7) Uani 1 1 d . . .
N5 N 1.5680(3) 1.75295(16) 0.2486(3) 0.0589(9) Uani 1 1 d . . .
H5A H 1.6308 1.7530 0.2269 0.071 Uiso 1 1 calc R . .
N6 N 1.3263(2) 1.51207(14) 0.40543(19) 0.0312(6) Uani 1 1 d . . .
N7 N 1.3723(2) 1.39646(14) 0.3840(2) 0.0330(7) Uani 1 1 d . . .
C1 C 1.4276(3) 1.5632(2) 0.1678(3) 0.0501(10) Uani 1 1 d . . .
H1A H 1.4397 1.5133 0.1419 0.060 Uiso 1 1 calc R . .
H1B H 1.4656 1.5978 0.1255 0.060 Uiso 1 1 calc R . .
C2 C 1.3159(3) 1.57989(18) 0.1563(2) 0.0403(9) Uani 1 1 d . . .
C3 C 1.1609(3) 1.61531(17) 0.1879(3) 0.0403(9) Uani 1 1 d . . .
C4 C 1.0723(3) 1.64000(18) 0.2321(3) 0.0437(10) Uani 1 1 d . . .
H4A H 1.0741 1.6536 0.3028 0.052 Uiso 1 1 calc R . .
C5 C 0.9826(4) 1.6442(2) 0.1710(3) 0.0568(12) Uani 1 1 d . . .
H5B H 0.9212 1.6603 0.2000 0.068 Uiso 1 1 calc R . .
C6 C 0.9801(4) 1.6252(3) 0.0662(4) 0.0740(15) Uani 1 1 d . . .
H6A H 0.9172 1.6293 0.0250 0.089 Uiso 1 1 calc R . .
C7 C 1.0665(4) 1.6009(3) 0.0227(3) 0.0726(15) Uani 1 1 d . . .
H7A H 1.0644 1.5880 -0.0483 0.087 Uiso 1 1 calc R . .
C8 C 1.1575(3) 1.5954(2) 0.0843(3) 0.0506(11) Uani 1 1 d . . .
C9 C 1.5580(3) 1.61844(18) 0.2870(3) 0.0442(9) Uani 1 1 d . . .
H9A H 1.6045 1.6096 0.2306 0.053 Uiso 1 1 calc R . .
H9B H 1.5975 1.6106 0.3539 0.053 Uiso 1 1 calc R . .
C10 C 1.5155(3) 1.69483(19) 0.2806(3) 0.0478(10) Uani 1 1 d . . .
C11 C 1.4135(3) 1.78657(17) 0.2946(2) 0.0397(9) Uani 1 1 d . . .
C12 C 1.3326(3) 1.83292(19) 0.3128(3) 0.0457(10) Uani 1 1 d . . .
H12A H 1.2701 1.8152 0.3379 0.055 Uiso 1 1 calc R . .
C13 C 1.3467(4) 1.9062(2) 0.2927(3) 0.0550(12) Uani 1 1 d . . .
H13A H 1.2938 1.9400 0.3066 0.066 Uiso 1 1 calc R . .
C14 C 1.4368(4) 1.9314(2) 0.2528(3) 0.0623(13) Uani 1 1 d . . .
H14A H 1.4431 1.9821 0.2385 0.075 Uiso 1 1 calc R . .
C15 C 1.5172(4) 1.8859(2) 0.2331(3) 0.0630(13) Uani 1 1 d . . .
H15A H 1.5784 1.9035 0.2051 0.076 Uiso 1 1 calc R . .
C16 C 1.5041(3) 1.81228(19) 0.2566(3) 0.0510(11) Uani 1 1 d . . .
C17 C 1.4914(3) 1.49610(17) 0.3233(3) 0.0384(9) Uani 1 1 d . . .
H17A H 1.5478 1.5005 0.3781 0.046 Uiso 1 1 calc R . .
H17B H 1.5138 1.4619 0.2700 0.046 Uiso 1 1 calc R . .
C18 C 1.3947(3) 1.46802(17) 0.3684(2) 0.0341(8) Uani 1 1 d . . .
C19 C 1.2548(3) 1.46828(17) 0.4509(2) 0.0328(8) Uani 1 1 d . . .
C20 C 1.1680(3) 1.4867(2) 0.5023(3) 0.0408(9) Uani 1 1 d . . .
H20A H 1.1486 1.5362 0.5112 0.049 Uiso 1 1 calc R . .
C21 C 1.1111(3) 1.4304(2) 0.5399(3) 0.0533(11) Uani 1 1 d . . .
H21A H 1.0512 1.4415 0.5753 0.064 Uiso 1 1 calc R . .
C22 C 1.1387(3) 1.3574(2) 0.5274(3) 0.0565(12) Uani 1 1 d . . .
H22A H 1.0973 1.3200 0.5541 0.068 Uiso 1 1 calc R . .
C23 C 1.2257(3) 1.3386(2) 0.4767(3) 0.0452(10) Uani 1 1 d . . .
H23A H 1.2446 1.2890 0.4677 0.054 Uiso 1 1 calc R . .
C24 C 1.2836(3) 1.39487(17) 0.4398(2) 0.0323(8) Uani 1 1 d . . .
C25 C 1.4411(3) 1.33617(17) 0.3638(3) 0.0368(9) Uani 1 1 d . . .
H25A H 1.4583 1.3379 0.2906 0.044 Uiso 1 1 calc R . .
H25B H 1.4050 1.2895 0.3750 0.044 Uiso 1 1 calc R . .
C26 C 1.5410(3) 1.33831(16) 0.4330(2) 0.0327(8) Uani 1 1 d . . .
C27 C 1.2278(4) 1.4824(3) -0.1780(5) 0.100(2) Uani 1 1 d . . .
H27A H 1.1658 1.5076 -0.1573 0.150 Uiso 1 1 calc R . .
H27B H 1.2179 1.4295 -0.1729 0.150 Uiso 1 1 calc RD . .
H27C H 1.2401 1.4953 -0.2495 0.150 Uiso 1 1 calc R . .
O1 O 1.54049(19) 1.37592(12) 0.51166(16) 0.0367(6) Uani 1 1 d . . .
O2 O 1.6154(2) 1.30184(15) 0.4051(2) 0.0555(8) Uani 1 1 d . . .
O3 O 1.8498(4) 1.1704(2) 0.4547(3) 0.1165(16) Uani 1 1 d . . .
O4 O 1.9101(3) 1.22648(16) 0.6089(2) 0.0689(9) Uani 1 1 d . . .
O5 O 1.9298(5) 1.1042(2) 0.5858(4) 0.144(2) Uani 1 1 d . . .
O6 O 2.0247(4) 1.1837(3) 0.4966(4) 0.1732(18) Uani 1 1 d . . .
O7 O 1.3082(3) 1.5024(4) -0.1165(3) 0.182(2) Uani 1 1 d . . .
H7 H 1.3367 1.4651 -0.0898 0.272 Uiso 1 1 calc RD . .
O1W O 1.23947(19) 1.66465(13) 0.45276(17) 0.0386(6) Uani 1 1 d D . .
H1 H 1.272(2) 1.682(2) 0.5074(18) 0.086(15) Uiso 1 1 d D . .
H2 H 1.1890(15) 1.6930(14) 0.440(3) 0.067(13) Uiso 1 1 d D . .
O2W O 1.7242(4) 1.2673(4) 0.2495(4) 0.0673(18) Uani 0.50 1 d P A 1
O3W O 1.7012(5) 1.3169(4) 0.1980(6) 0.090(2) Uani 0.50 1 d P B 2

loop_
_atom_site_aniso_label
_atom_site_aniso_U_11
_atom_site_aniso_U_22
_atom_site_aniso_U_33
_atom_site_aniso_U_23
_atom_site_aniso_U_13
_atom_site_aniso_U_12
Ni1 0.0401(2) 0.02290(19) 0.03201(18) 0.00083(16) 0.00955(16) 0.00443(19)
Cl1 0.0992(8) 0.0359(5) 0.0639(5) -0.0049(4) 0.0347(5) 0.0090(5)
N1 0.0441(16) 0.0255(13) 0.0413(14) -0.0026(11) 0.0171(12) -0.0029(12)
N2 0.0468(17) 0.0270(13) 0.0323(12) 0.0043(10) 0.0078(12) -0.0004(12)
N3 0.074(2) 0.0568(19) 0.0305(14) -0.0031(14) 0.0100(14) -0.0075(18)
N4 0.0533(18) 0.0211(13) 0.0436(14) -0.0006(11) 0.0132(13) 0.0040(13)
N5 0.076(2) 0.0284(15) 0.076(2) -0.0026(14) 0.0387(17) -0.0094(16)
N6 0.0346(15) 0.0273(13) 0.0326(12) 0.0029(11) 0.0087(11) 0.0034(12)
N7 0.0366(16) 0.0227(13) 0.0394(13) 0.0014(10) 0.0014(11) 0.0016(11)
C1 0.067(3) 0.047(2) 0.0379(17) 0.0010(16) 0.0205(16) 0.0065(19)
C2 0.061(2) 0.0269(16) 0.0340(15) 0.0031(13) 0.0137(15) -0.0064(17)
C3 0.057(2) 0.0231(15) 0.0403(17) 0.0008(14) -0.0001(15) -0.0019(16)
C4 0.060(2) 0.0260(16) 0.0446(18) 0.0035(14) -0.0011(17) -0.0013(17)
C5 0.062(3) 0.041(2) 0.067(2) -0.0010(19) -0.002(2) 0.003(2)
C6 0.074(3) 0.082(3) 0.063(3) 0.006(2) -0.018(2) 0.000(3)
C7 0.082(3) 0.089(3) 0.044(2) -0.009(2) -0.011(2) -0.003(3)
C8 0.062(3) 0.054(2) 0.0362(17) 0.0016(17) 0.0021(17) -0.004(2)
C9 0.047(2) 0.0277(16) 0.061(2) -0.0017(15) 0.0258(16) -0.0020(16)
C10 0.062(2) 0.0270(17) 0.058(2) -0.0012(15) 0.0285(17) -0.0020(17)
C11 0.064(2) 0.0236(15) 0.0315(15) 0.0004(13) 0.0025(15) -0.0012(16)
C12 0.064(2) 0.0297(17) 0.0420(18) -0.0042(14) -0.0098(17) 0.0056(18)
C13 0.081(3) 0.0328(18) 0.0480(19) -0.0025(16) -0.017(2) 0.012(2)
C14 0.110(4) 0.0244(17) 0.051(2) -0.0008(16) -0.009(2) -0.008(2)
C15 0.103(4) 0.0298(18) 0.057(2) 0.0032(17) 0.013(2) -0.013(2)
C16 0.079(3) 0.0305(18) 0.0451(19) -0.0053(15) 0.0154(19) -0.0061(19)
C17 0.042(2) 0.0240(15) 0.0512(18) 0.0000(14) 0.0156(15) 0.0037(15)
C18 0.0386(18) 0.0260(15) 0.0382(16) 0.0022(13) 0.0059(14) 0.0025(15)
C19 0.0389(19) 0.0302(16) 0.0294(14) 0.0048(12) 0.0026(13) -0.0013(15)
C20 0.0379(19) 0.0437(19) 0.0418(17) 0.0031(15) 0.0094(14) 0.0049(17)
C21 0.045(2) 0.056(2) 0.060(2) 0.0087(19) 0.0167(17) 0.003(2)
C22 0.052(2) 0.055(2) 0.064(2) 0.0109(19) 0.0157(19) -0.012(2)
C23 0.049(2) 0.0307(17) 0.056(2) 0.0079(16) 0.0022(17) -0.0075(17)
C24 0.0323(18) 0.0318(17) 0.0324(15) 0.0033(13) -0.0003(13) 0.0001(14)
C25 0.040(2) 0.0220(15) 0.0479(18) -0.0057(13) 0.0007(15) 0.0052(14)
C26 0.0362(18) 0.0197(14) 0.0434(16) 0.0007(13) 0.0109(14) 0.0019(14)
C27 0.069(4) 0.093(4) 0.135(5) -0.023(4) -0.011(3) 0.014(3)
O1 0.0394(13) 0.0329(12) 0.0379(11) -0.0046(10) 0.0036(10) 0.0085(11)
O2 0.0458(15) 0.0619(16) 0.0588(15) -0.0250(13) 0.0033(12) 0.0167(14)
O3 0.184(4) 0.110(3) 0.0528(18) -0.018(2) -0.011(2) -0.005(3)
O4 0.091(2) 0.0600(17) 0.0557(15) -0.0105(13) 0.0039(15) 0.0323(16)
O5 0.233(6) 0.0374(19) 0.159(4) 0.021(2) -0.004(4) 0.022(3)
O6 0.177(4) 0.158(4) 0.201(3) -0.109(3) 0.140(3) -0.075(3)
O7 0.073(3) 0.371(7) 0.101(2) -0.132(3) 0.012(2) 0.006(4)
O1W 0.0408(13) 0.0347(12) 0.0407(12) -0.0029(10) 0.0056(10) 0.0106(11)
O2W 0.043(3) 0.089(4) 0.074(3) -0.027(3) 0.029(3) -0.002(3)
O3W 0.046(4) 0.076(4) 0.154(6) 0.034(4) 0.043(4) 0.017(3)

loop_
_atom_type_symbol
_atom_type_description
_atom_type_scat_dispersion_real
_atom_type_scat_dispersion_imag
_atom_type_scat_source
C C 0.0033 0.0016 'International Tables Vol C Tables 4.2.6.8 and 6.1.1.4'
H H 0.0000 0.0000 'International Tables Vol C Tables 4.2.6.8 and 6.1.1.4'
N N 0.0061 0.0033 'International Tables Vol C Tables 4.2.6.8 and 6.1.1.4'
O O 0.0106 0.0060 'International Tables Vol C Tables 4.2.6.8 and 6.1.1.4'
Cl Cl 0.1484 0.1585 'International Tables Vol C Tables 4.2.6.8 and 6.1.1.4'
Ni Ni 0.3393 1.1124 'International Tables Vol C Tables 4.2.6.8 and 6.1.1.4'

loop_
_geom_angle_atom_site_label_1
_geom_angle_atom_site_label_2
_geom_angle_atom_site_label_3
_geom_angle
_geom_angle_site_symmetry_1
_geom_angle_site_symmetry_3
N2 Ni1 O1W 98.82(11) . .
N2 Ni1 N6 90.78(10) . .
O1W Ni1 N6 97.04(10) . .
N2 Ni1 O1 169.76(10) . 3_886
O1W Ni1 O1 91.36(9) . 3_886
N6 Ni1 O1 86.82(9) . 3_886
N2 Ni1 N4 92.73(11) . .
O1W Ni1 N4 102.86(10) . .
N6 Ni1 N4 158.99(11) . .
O1 Ni1 N4 86.08(10) 3_886 .
N2 Ni1 N1 82.69(11) . .
O1W Ni1 N1 177.51(10) . .
N6 Ni1 N1 80.93(10) . .
O1 Ni1 N1 87.10(10) 3_886 .
N4 Ni1 N1 78.99(10) . .
O5 Cl1 O4 110.6(3) . .
O5 Cl1 O6 110.3(4) . .
O4 Cl1 O6 107.8(2) . .
O5 Cl1 O3 109.7(3) . .
O4 Cl1 O3 110.1(2) . .
O6 Cl1 O3 108.2(3) . .
C1 N1 C17 112.4(3) . .
C1 N1 C9 110.5(3) . .
C17 N1 C9 111.7(3) . .
C1 N1 Ni1 108.4(2) . .
C17 N1 Ni1 107.9(2) . .
C9 N1 Ni1 105.51(19) . .
C2 N2 C3 106.9(3) . .
C2 N2 Ni1 111.7(2) . .
C3 N2 Ni1 141.4(2) . .
C2 N3 C8 108.3(3) . .
C2 N3 H3A 125.9 . .
C8 N3 H3A 125.9 . .
C10 N4 C11 105.2(3) . .
C10 N4 Ni1 111.3(2) . .
C11 N4 Ni1 143.3(3) . .
C10 N5 C16 106.4(3) . .
C10 N5 H5A 126.8 . .
C16 N5 H5A 126.8 . .
C18 N6 C19 106.7(3) . .
C18 N6 Ni1 112.3(2) . .
C19 N6 Ni1 140.6(2) . .
C18 N7 C24 106.7(3) . .
C18 N7 C25 124.5(3) . .
C24 N7 C25 127.8(3) . .
N1 C1 C2 111.3(3) . .
N1 C1 H1A 109.4 . .
C2 C1 H1A 109.4 . .
N1 C1 H1B 109.4 . .
C2 C1 H1B 109.4 . .
H1A C1 H1B 108.0 . .
N2 C2 N3 110.5(3) . .
N2 C2 C1 124.8(3) . .
N3 C2 C1 124.7(3) . .
C8 C3 N2 108.7(3) . .
C8 C3 C4 120.5(4) . .
N2 C3 C4 130.9(3) . .
C5 C4 C3 118.3(3) . .
C5 C4 H4A 120.8 . .
C3 C4 H4A 120.8 . .
C4 C5 C6 120.9(4) . .
C4 C5 H5B 119.5 . .
C6 C5 H5B 119.5 . .
C7 C6 C5 121.0(4) . .
C7 C6 H6A 119.5 . .
C5 C6 H6A 119.5 . .
C6 C7 C8 118.6(4) . .
C6 C7 H7A 120.7 . .
C8 C7 H7A 120.7 . .
N3 C8 C7 133.7(4) . .
N3 C8 C3 105.6(3) . .
C7 C8 C3 120.7(4) . .
N1 C9 C10 106.3(3) . .
N1 C9 H9A 110.5 . .
C10 C9 H9A 110.5 . .
N1 C9 H9B 110.5 . .
C10 C9 H9B 110.5 . .
H9A C9 H9B 108.7 . .
N4 C10 N5 113.4(3) . .
N4 C10 C9 122.4(3) . .
N5 C10 C9 124.2(4) . .
C12 C11 C16 121.5(3) . .
C12 C11 N4 130.3(3) . .
C16 C11 N4 108.2(3) . .
C13 C12 C11 116.9(4) . .
C13 C12 H12A 121.5 . .
C11 C12 H12A 121.5 . .
C12 C13 C14 121.3(4) . .
C12 C13 H13A 119.4 . .
C14 C13 H13A 119.4 . .
C15 C14 C13 122.4(4) . .
C15 C14 H14A 118.8 . .
C13 C14 H14A 118.8 . .
C14 C15 C16 116.2(4) . .
C14 C15 H15A 121.9 . .
C16 C15 H15A 121.9 . .
N5 C16 C11 106.7(3) . .
N5 C16 C15 131.6(4) . .
C11 C16 C15 121.7(4) . .
N1 C17 C18 107.8(3) . .
N1 C17 H17A 110.2 . .
C18 C17 H17A 110.2 . .
N1 C17 H17B 110.2 . .
C18 C17 H17B 110.2 . .
H17A C17 H17B 108.5 . .
N6 C18 N7 112.4(3) . .
N6 C18 C17 122.1(3) . .
N7 C18 C17 125.2(3) . .
N6 C19 C20 130.5(3) . .
N6 C19 C24 108.7(3) . .
C20 C19 C24 120.8(3) . .
C21 C20 C19 117.3(3) . .
C21 C20 H20A 121.3 . .
C19 C20 H20A 121.3 . .
C20 C21 C22 121.9(4) . .
C20 C21 H21A 119.0 . .
C22 C21 H21A 119.0 . .
C23 C22 C21 121.1(4) . .
C23 C22 H22A 119.5 . .
C21 C22 H22A 119.5 . .
C24 C23 C22 117.3(3) . .
C24 C23 H23A 121.3 . .
C22 C23 H23A 121.3 . .
C23 C24 N7 132.9(3) . .
C23 C24 C19 121.6(3) . .
N7 C24 C19 105.5(3) . .
N7 C25 C26 112.4(3) . .
N7 C25 H25A 109.1 . .
C26 C25 H25A 109.1 . .
N7 C25 H25B 109.1 . .
C26 C25 H25B 109.1 . .
H25A C25 H25B 107.9 . .
O1 C26 O2 125.8(3) . .
O1 C26 C25 116.8(3) . .
O2 C26 C25 117.3(3) . .
O7 C27 H27A 109.5 . .
O7 C27 H27B 109.5 . .
H27A C27 H27B 109.5 . .
O7 C27 H27C 109.5 . .
H27A C27 H27C 109.5 . .
H27B C27 H27C 109.5 . .
C26 O1 Ni1 128.4(2) . 3_886
C27 O7 H7 109.5 . .
Ni1 O1W H1 107(2) . .
Ni1 O1W H2 134(3) . .
H1 O1W H2 105(4) . .

loop_
_geom_bond_atom_site_label_1
_geom_bond_atom_site_label_2
_geom_bond_distance
_geom_bond_site_symmetry_2
Ni1 N2 2.041(3) .
Ni1 O1W 2.056(2) .
Ni1 N6 2.067(3) .
Ni1 O1 2.078(2) 3_886
Ni1 N4 2.081(3) .
Ni1 N1 2.179(3) .
Cl1 O5 1.352(4) .
Cl1 O4 1.414(3) .
Cl1 O6 1.415(5) .
Cl1 O3 1.439(4) .
N1 C1 1.479(4) .
N1 C17 1.482(4) .
N1 C9 1.488(5) .
N2 C2 1.317(4) .
N2 C3 1.391(5) .
N3 C2 1.366(4) .
N3 C8 1.372(5) .
N3 H3A 0.8800 .
N4 C10 1.310(5) .
N4 C11 1.399(4) .
N5 C10 1.344(5) .
N5 C16 1.375(5) .
N5 H5A 0.8800 .
N6 C18 1.313(4) .
N6 C19 1.386(4) .
N7 C18 1.360(4) .
N7 C24 1.398(4) .
N7 C25 1.454(4) .
C1 C2 1.480(6) .
C1 H1A 0.9900 .
C1 H1B 0.9900 .
C3 C8 1.390(5) .
C3 C4 1.393(6) .
C4 C5 1.367(6) .
C4 H4A 0.9500 .
C5 C6 1.402(6) .
C5 H5B 0.9500 .
C6 C7 1.362(7) .
C6 H6A 0.9500 .
C7 C8 1.387(6) .
C7 H7A 0.9500 .
C9 C10 1.504(5) .
C9 H9A 0.9900 .
C9 H9B 0.9900 .
C11 C12 1.382(5) .
C11 C16 1.385(6) .
C12 C13 1.381(5) .
C12 H12A 0.9500 .
C13 C14 1.388(7) .
C13 H13A 0.9500 .
C14 C15 1.372(7) .
C14 H14A 0.9500 .
C15 C16 1.395(5) .
C15 H15A 0.9500 .
C17 C18 1.508(5) .
C17 H17A 0.9900 .
C17 H17B 0.9900 .
C19 C20 1.388(5) .
C19 C24 1.405(5) .
C20 C21 1.375(5) .
C20 H20A 0.9500 .
C21 C22 1.396(6) .
C21 H21A 0.9500 .
C22 C23 1.385(6) .
C22 H22A 0.9500 .
C23 C24 1.379(5) .
C23 H23A 0.9500 .
C25 C26 1.530(5) .
C25 H25A 0.9900 .
C25 H25B 0.9900 .
C26 O1 1.232(4) .
C26 O2 1.246(4) .
C27 O7 1.325(7) .
C27 H27A 0.9800 .
C27 H27B 0.9800 .
C27 H27C 0.9800 .
O1 Ni1 2.078(2) 3_886
O7 H7 0.8400 .
O1W H1 0.861(17) .
O1W H2 0.844(16) .

loop_
_geom_torsion_atom_site_label_1
_geom_torsion_atom_site_label_2
_geom_torsion_atom_site_label_3
_geom_torsion_atom_site_label_4
_geom_torsion
_geom_torsion_site_symmetry_1
_geom_torsion_site_symmetry_4
N2 Ni1 N1 C1 9.3(2) . .
O1W Ni1 N1 C1 137(2) . .
N6 Ni1 N1 C1 101.3(2) . .
O1 Ni1 N1 C1 -171.5(2) 3_886 .
N4 Ni1 N1 C1 -84.9(2) . .
N2 Ni1 N1 C17 -112.7(2) . .
O1W Ni1 N1 C17 15(2) . .
N6 Ni1 N1 C17 -20.8(2) . .
O1 Ni1 N1 C17 66.5(2) 3_886 .
N4 Ni1 N1 C17 153.0(2) . .
N2 Ni1 N1 C9 127.7(2) . .
O1W Ni1 N1 C9 -105(2) . .
N6 Ni1 N1 C9 -140.4(2) . .
O1 Ni1 N1 C9 -53.1(2) 3_886 .
N4 Ni1 N1 C9 33.4(2) . .
O1W Ni1 N2 C2 176.7(2) . .
N6 Ni1 N2 C2 -86.0(2) . .
O1 Ni1 N2 C2 -9.7(7) 3_886 .
N4 Ni1 N2 C2 73.3(2) . .
N1 Ni1 N2 C2 -5.3(2) . .
O1W Ni1 N2 C3 -1.2(4) . .
N6 Ni1 N2 C3 96.0(3) . .
O1 Ni1 N2 C3 172.3(4) 3_886 .
N4 Ni1 N2 C3 -104.7(3) . .
N1 Ni1 N2 C3 176.8(4) . .
N2 Ni1 N4 C10 -101.8(2) . .
O1W Ni1 N4 C10 158.5(2) . .
N6 Ni1 N4 C10 -2.5(4) . .
O1 Ni1 N4 C10 68.0(2) 3_886 .
N1 Ni1 N4 C10 -19.8(2) . .
N2 Ni1 N4 C11 83.9(4) . .
O1W Ni1 N4 C11 -15.8(4) . .
N6 Ni1 N4 C11 -176.8(3) . .
O1 Ni1 N4 C11 -106.3(4) 3_886 .
N1 Ni1 N4 C11 165.9(4) . .
N2 Ni1 N6 C18 87.5(2) . .
O1W Ni1 N6 C18 -173.5(2) . .
O1 Ni1 N6 C18 -82.5(2) 3_886 .
N4 Ni1 N6 C18 -12.2(4) . .
N1 Ni1 N6 C18 5.0(2) . .
N2 Ni1 N6 C19 -83.3(3) . .
O1W Ni1 N6 C19 15.7(3) . .
O1 Ni1 N6 C19 106.7(3) 3_886 .
N4 Ni1 N6 C19 177.0(3) . .
N1 Ni1 N6 C19 -165.8(3) . .
C17 N1 C1 C2 108.0(3) . .
C9 N1 C1 C2 -126.4(3) . .
Ni1 N1 C1 C2 -11.3(3) . .
C3 N2 C2 N3 0.4(4) . .
Ni1 N2 C2 N3 -178.3(2) . .
C3 N2 C2 C1 178.6(3) . .
Ni1 N2 C2 C1 -0.1(4) . .
C8 N3 C2 N2 0.2(4) . .
C8 N3 C2 C1 -178.1(3) . .
N1 C1 C2 N2 8.4(5) . .
N1 C1 C2 N3 -173.6(3) . .
C2 N2 C3 C8 -0.8(4) . .
Ni1 N2 C3 C8 177.3(3) . .
C2 N2 C3 C4 179.0(3) . .
Ni1 N2 C3 C4 -2.9(6) . .
C8 C3 C4 C5 -0.2(5) . .
N2 C3 C4 C5 180.0(3) . .
C3 C4 C5 C6 -0.9(6) . .
C4 C5 C6 C7 1.0(7) . .
C5 C6 C7 C8 -0.1(8) . .
C2 N3 C8 C7 179.2(5) . .
C2 N3 C8 C3 -0.6(4) . .
C6 C7 C8 N3 179.2(5) . .
C6 C7 C8 C3 -1.0(7) . .
N2 C3 C8 N3 0.9(4) . .
C4 C3 C8 N3 -179.0(3) . .
N2 C3 C8 C7 -179.0(4) . .
C4 C3 C8 C7 1.1(6) . .
C1 N1 C9 C10 77.5(3) . .
C17 N1 C9 C10 -156.5(3) . .
Ni1 N1 C9 C10 -39.4(3) . .
C11 N4 C10 N5 -0.4(4) . .
Ni1 N4 C10 N5 -176.9(3) . .
C11 N4 C10 C9 178.1(3) . .
Ni1 N4 C10 C9 1.7(4) . .
C16 N5 C10 N4 0.1(4) . .
C16 N5 C10 C9 -178.4(3) . .
N1 C9 C10 N4 27.4(5) . .
N1 C9 C10 N5 -154.2(3) . .
C10 N4 C11 C12 -179.4(4) . .
Ni1 N4 C11 C12 -4.9(6) . .
C10 N4 C11 C16 0.6(4) . .
Ni1 N4 C11 C16 175.0(3) . .
C16 C11 C12 C13 -1.0(5) . .
N4 C11 C12 C13 179.0(3) . .
C11 C12 C13 C14 2.2(5) . .
C12 C13 C14 C15 -1.4(6) . .
C13 C14 C15 C16 -0.6(6) . .
C10 N5 C16 C11 0.3(4) . .
C10 N5 C16 C15 -179.1(4) . .
C12 C11 C16 N5 179.4(3) . .
N4 C11 C16 N5 -0.6(4) . .
C12 C11 C16 C15 -1.1(5) . .
N4 C11 C16 C15 178.9(3) . .
C14 C15 C16 N5 -178.8(4) . .
C14 C15 C16 C11 1.9(6) . .
C1 N1 C17 C18 -88.9(3) . .
C9 N1 C17 C18 146.1(3) . .
Ni1 N1 C17 C18 30.6(3) . .
C19 N6 C18 N7 1.5(3) . .
Ni1 N6 C18 N7 -172.4(2) . .
C19 N6 C18 C17 -173.1(3) . .
Ni1 N6 C18 C17 13.0(4) . .
C24 N7 C18 N6 -2.5(4) . .
C25 N7 C18 N6 -171.4(3) . .
C24 N7 C18 C17 171.9(3) . .
C25 N7 C18 C17 2.9(5) . .
N1 C17 C18 N6 -30.9(4) . .
N1 C17 C18 N7 155.2(3) . .
C18 N6 C19 C20 179.1(3) . .
Ni1 N6 C19 C20 -9.8(6) . .
C18 N6 C19 C24 0.1(3) . .
Ni1 N6 C19 C24 171.2(2) . .
N6 C19 C20 C21 -179.9(3) . .
C24 C19 C20 C21 -1.0(5) . .
C19 C20 C21 C22 0.0(6) . .
C20 C21 C22 C23 0.3(6) . .
C21 C22 C23 C24 0.3(6) . .
C22 C23 C24 N7 -178.1(3) . .
C22 C23 C24 C19 -1.3(5) . .
C18 N7 C24 C23 179.5(3) . .
C25 N7 C24 C23 -12.0(5) . .
C18 N7 C24 C19 2.4(3) . .
C25 N7 C24 C19 170.8(3) . .
N6 C19 C24 C23 -179.1(3) . .
C20 C19 C24 C23 1.8(5) . .
N6 C19 C24 N7 -1.6(3) . .
C20 C19 C24 N7 179.3(3) . .
C18 N7 C25 C26 64.0(4) . .
C24 N7 C25 C26 -102.5(4) . .
N7 C25 C26 O1 18.5(4) . .
N7 C25 C26 O2 -161.7(3) . .
O2 C26 O1 Ni1 -10.2(5) . 3_886
C25 C26 O1 Ni1 169.5(2) . 3_886
